data_2218945
loop_
_publ_author_name
'Fun, Hoong-Kun'
'Jebas, Samuel Robinson'
'Sujith, K. V.'
'Patil, P. S.'
'Kalluraya, B.'
'Dharmaprakash, S. M.'

_publ_section_title 4-[(<i>E</i>)-2-Furylmethyleneamino]-3-phenyl-1<i>H</i>-1,2,4-triazole-5(4<i>H</i>)-thione
_journal_coeditor_code CI2631
_journal_issue 8
_journal_name_full 'Acta Crystallographica Section E'
_journal_page_first o1528
_journal_page_last o1529
_journal_paper_doi 10.1107/S1600536808021806
_journal_volume 64
_journal_year 2008
_chemical_formula_iupac 'C13 H10 N4 O S'
_chemical_formula_moiety 'C13 H10 N4 O S'
_chemical_formula_sum 'C13 H10 N4 O S'
_chemical_formula_weight 270.31
_chemical_name_systematic 4-[(<i>E</i>)-2-Furylmethyleneamino]-3-phenyl-1<i>H</i>-1,2,4-triazole-5(4<i>H</i>)-thione
_space_group_IT_number 60
_symmetry_cell_setting orthorhombic
_symmetry_space_group_name_Hall '-P 2n 2ab'
_symmetry_space_group_name_H-M 'P b c n'
_atom_sites_solution_hydrogens geom
_atom_sites_solution_primary direct
_atom_sites_solution_secondary difmap
_audit_creation_method SHELXL-97
_cell_angle_alpha 90.00
_cell_angle_beta 90.00
_cell_angle_gamma 90.00
_cell_formula_units_Z 8
_cell_length_a 27.4006(6)
_cell_length_b 11.4940(3)
_cell_length_c 7.7886(2)
_cell_measurement_reflns_used 5448
_cell_measurement_temperature 100.00(10)
_cell_measurement_theta_max 27.92
_cell_measurement_theta_min 2.85
_cell_volume 2452.96(10)
_computing_cell_refinement 'APEX2 (Bruker, 2005)'
_computing_data_collection 'APEX2 (Bruker, 2005)'
_computing_data_reduction 'SAINT (Bruker, 2005)'
_computing_molecular_graphics 'SHELXTL (Sheldrick, 2008)'
_computing_publication_material
;
SHELXTL (Sheldrick, 2008) and PLATON (Spek, 2003)
;
_computing_structure_refinement 'SHELXTL (Sheldrick, 2008)'
_computing_structure_solution 'SHELXTL (Sheldrick, 2008)'
_diffrn_ambient_temperature 100.00(10)
_diffrn_measured_fraction_theta_full 0.992
_diffrn_measured_fraction_theta_max 0.992
_diffrn_measurement_device_type 'Bruker SMART APEXII CCD area-detector'
_diffrn_measurement_method '\f and \w'
_diffrn_radiation_monochromator graphite
_diffrn_radiation_source 'fine-focus sealed tube'
_diffrn_radiation_type MoK\a
_diffrn_radiation_wavelength 0.71073
_diffrn_reflns_av_R_equivalents 0.0715
_diffrn_reflns_av_sigmaI/netI 0.0401
_diffrn_reflns_limit_h_max 38
_diffrn_reflns_limit_h_min -38
_diffrn_reflns_limit_k_max 16
_diffrn_reflns_limit_k_min -16
_diffrn_reflns_limit_l_max 10
_diffrn_reflns_limit_l_min -10
_diffrn_reflns_number 40042
_diffrn_reflns_theta_full 30.22
_diffrn_reflns_theta_max 30.22
_diffrn_reflns_theta_min 2.85
_diffrn_standards_number 0
_exptl_absorpt_coefficient_mu 0.260
_exptl_absorpt_correction_T_max 0.9744
_exptl_absorpt_correction_T_min 0.8290
_exptl_absorpt_correction_type multi-scan
_exptl_absorpt_process_details '(SADABS; Bruker, 2005)'
_exptl_crystal_colour orange
_exptl_crystal_density_diffrn 1.464
_exptl_crystal_density_method 'not measured'
_exptl_crystal_description Block
_exptl_crystal_F_000 1120
_exptl_crystal_size_max 0.40
_exptl_crystal_size_mid 0.13
_exptl_crystal_size_min 0.10
_refine_diff_density_max 0.259
_refine_diff_density_min -0.322
_refine_ls_extinction_method none
_refine_ls_goodness_of_fit_ref 1.055
_refine_ls_hydrogen_treatment mixed
_refine_ls_matrix_type full
_refine_ls_number_parameters 176
_refine_ls_number_reflns 3627
_refine_ls_number_restraints 1
_refine_ls_restrained_S_all 1.055
_refine_ls_R_factor_all 0.0728
_refine_ls_R_factor_gt 0.0433
_refine_ls_shift/su_max 0.001
_refine_ls_shift/su_mean 0.000
_refine_ls_structure_factor_coef Fsqd
_refine_ls_weighting_details 'calc w=1/[\s^2^(Fo^2^)+(0.0649P)^2^+0.3858P] where P=(Fo^2^+2Fc^2^)/3'
_refine_ls_weighting_scheme calc
_refine_ls_wR_factor_gt 0.1048
_refine_ls_wR_factor_ref 0.1252
_reflns_number_gt 2573
_reflns_number_total 3627
_reflns_threshold_expression I>2\s(I)
_cod_data_source_file ci2631.cif
_cod_data_source_block I
_cod_database_code 2218945
_cod_database_fobs_code 2218945

loop_
_symmetry_equiv_pos_as_xyz
'x, y, z'
'-x+1/2, -y+1/2, z+1/2'
'-x, y, -z+1/2'
'x+1/2, -y+1/2, -z'
'-x, -y, -z'
'x-1/2, y-1/2, -z-1/2'
'x, -y, z-1/2'
'-x-1/2, y-1/2, z'

loop_
_atom_site_type_symbol
_atom_site_label
_atom_site_fract_x
_atom_site_fract_y
_atom_site_fract_z
_atom_site_U_iso_or_equiv
_atom_site_adp_type
_atom_site_calc_flag
_atom_site_refinement_flags
_atom_site_occupancy
S S1 0.494570(15) 0.69781(4) 0.50297(6) 0.02259(13) Uani d . 1
O O1 0.36669(4) 1.02453(10) 0.58350(18) 0.0258(3) Uani d . 1
N N1 0.44316(5) 0.52097(12) 0.6503(2) 0.0225(3) Uani d D 1
N N2 0.39895(5) 0.49428(12) 0.7222(2) 0.0228(3) Uani d . 1
N N3 0.40473(5) 0.68093(11) 0.66047(19) 0.0190(3) Uani d . 1
N N4 0.38912(5) 0.79579(12) 0.6319(2) 0.0206(3) Uani d . 1
C C1 0.44803(6) 0.63262(15) 0.6058(2) 0.0203(3) Uani d . 1
C C2 0.37554(6) 0.59359(14) 0.7269(2) 0.0204(4) Uani d . 1
C C3 0.32509(6) 0.60514(14) 0.7901(2) 0.0198(3) Uani d . 1
C C4 0.30539(6) 0.51246(15) 0.8824(2) 0.0244(4) Uani d . 1
H H4A 0.3247 0.4484 0.9086 0.029 Uiso calc R 1
C C5 0.25719(6) 0.51543(16) 0.9351(3) 0.0267(4) Uani d . 1
H H5A 0.2444 0.4533 0.9971 0.032 Uiso calc R 1
C C6 0.22781(6) 0.60973(16) 0.8967(2) 0.0259(4) Uani d . 1
H H6A 0.1954 0.6111 0.9320 0.031 Uiso calc R 1
C C7 0.24716(6) 0.70213(16) 0.8051(3) 0.0255(4) Uani d . 1
H H7A 0.2275 0.7656 0.7783 0.031 Uiso calc R 1
C C8 0.29558(6) 0.70074(15) 0.7530(2) 0.0229(4) Uani d . 1
H H8A 0.3084 0.7637 0.6931 0.028 Uiso calc R 1
C C9 0.41795(6) 0.87250(15) 0.6957(2) 0.0212(4) Uani d . 1
H H9A 0.4458 0.8494 0.7548 0.025 Uiso calc R 1
C C10 0.40718(6) 0.99364(15) 0.6757(2) 0.0214(4) Uani d . 1
C C11 0.42966(7) 1.08948(16) 0.7401(3) 0.0268(4) Uani d . 1
H H11A 0.4578 1.0913 0.8067 0.032 Uiso calc R 1
C C12 0.40148(7) 1.18664(15) 0.6854(3) 0.0282(4) Uani d . 1
H H12A 0.4075 1.2646 0.7095 0.034 Uiso calc R 1
C C13 0.36459(7) 1.14332(15) 0.5921(3) 0.0289(4) Uani d . 1
H H13A 0.3406 1.1883 0.5399 0.035 Uiso calc R 1
H H1N1 0.4628(6) 0.4674(14) 0.619(3) 0.034(6) Uiso d D 1

loop_
_atom_site_aniso_label
_atom_site_aniso_U_11
_atom_site_aniso_U_22
_atom_site_aniso_U_33
_atom_site_aniso_U_12
_atom_site_aniso_U_13
_atom_site_aniso_U_23
S1 0.0170(2) 0.0210(2) 0.0298(3) 0.00050(15) 0.00408(17) 0.00147(18)
O1 0.0210(6) 0.0219(6) 0.0344(8) 0.0019(5) -0.0013(5) 0.0001(6)
N1 0.0169(7) 0.0191(7) 0.0316(9) 0.0034(5) 0.0022(6) 0.0014(6)
N2 0.0161(7) 0.0206(7) 0.0317(9) 0.0010(5) 0.0025(6) 0.0013(6)
N3 0.0153(6) 0.0172(7) 0.0244(8) 0.0004(5) -0.0002(6) 0.0008(6)
N4 0.0185(6) 0.0173(7) 0.0260(8) 0.0016(5) 0.0010(6) 0.0015(6)
C1 0.0170(7) 0.0208(8) 0.0232(9) 0.0014(6) -0.0020(6) -0.0018(7)
C2 0.0182(8) 0.0182(8) 0.0247(9) -0.0013(6) -0.0014(7) 0.0010(7)
C3 0.0167(7) 0.0215(8) 0.0212(8) -0.0018(6) -0.0011(6) -0.0011(7)
C4 0.0214(8) 0.0256(9) 0.0262(9) 0.0001(7) 0.0001(7) 0.0040(7)
C5 0.0240(8) 0.0306(10) 0.0255(9) -0.0038(7) 0.0025(7) 0.0058(8)
C6 0.0199(8) 0.0320(10) 0.0259(9) -0.0012(7) 0.0031(7) -0.0031(8)
C7 0.0180(8) 0.0231(9) 0.0353(10) 0.0026(7) 0.0003(7) -0.0044(8)
C8 0.0206(8) 0.0204(8) 0.0279(10) -0.0013(6) 0.0008(7) 0.0008(7)
C9 0.0161(7) 0.0240(8) 0.0236(9) 0.0006(6) 0.0024(7) 0.0003(7)
C10 0.0169(7) 0.0235(9) 0.0238(9) -0.0008(6) 0.0028(7) -0.0001(7)
C11 0.0214(8) 0.0254(9) 0.0334(10) -0.0042(7) 0.0033(7) -0.0027(8)
C12 0.0280(9) 0.0199(9) 0.0366(11) -0.0031(7) 0.0106(8) -0.0019(8)
C13 0.0280(9) 0.0216(9) 0.0372(11) 0.0054(7) 0.0072(8) 0.0050(8)

loop_
_atom_type_symbol
_atom_type_description
_atom_type_scat_dispersion_real
_atom_type_scat_dispersion_imag
_atom_type_scat_source
C C 0.0033 0.0016 'International Tables Vol C Tables 4.2.6.8 and 6.1.1.4'
H H 0.0000 0.0000 'International Tables Vol C Tables 4.2.6.8 and 6.1.1.4'
N N 0.0061 0.0033 'International Tables Vol C Tables 4.2.6.8 and 6.1.1.4'
O O 0.0106 0.0060 'International Tables Vol C Tables 4.2.6.8 and 6.1.1.4'
S S 0.1246 0.1234 'International Tables Vol C Tables 4.2.6.8 and 6.1.1.4'

loop_
_geom_angle_atom_site_label_1
_geom_angle_atom_site_label_2
_geom_angle_atom_site_label_3
_geom_angle
C13 O1 C10 105.50(14)
C1 N1 N2 114.19(14)
C1 N1 H1N1 123.8(15)
N2 N1 H1N1 120.9(15)
C2 N2 N1 104.44(13)
C1 N3 C2 108.72(13)
C1 N3 N4 126.29(13)
C2 N3 N4 124.37(13)
C9 N4 N3 113.36(14)
N1 C1 N3 102.77(14)
N1 C1 S1 128.84(13)
N3 C1 S1 128.36(13)
N2 C2 N3 109.79(14)
N2 C2 C3 123.18(15)
N3 C2 C3 127.01(15)
C4 C3 C8 119.00(15)
C4 C3 C2 117.83(15)
C8 C3 C2 123.05(15)
C5 C4 C3 120.26(16)
C5 C4 H4A 119.9
C3 C4 H4A 119.9
C6 C5 C4 120.71(17)
C6 C5 H5A 119.6
C4 C5 H5A 119.6
C5 C6 C7 119.33(16)
C5 C6 H6A 120.3
C7 C6 H6A 120.3
C6 C7 C8 120.52(17)
C6 C7 H7A 119.7
C8 C7 H7A 119.7
C7 C8 C3 120.18(16)
C7 C8 H8A 119.9
C3 C8 H8A 119.9
N4 C9 C10 119.92(16)
N4 C9 H9A 120.0
C10 C9 H9A 120.0
C11 C10 O1 110.56(15)
C11 C10 C9 130.92(17)
O1 C10 C9 118.46(15)
C10 C11 C12 106.24(17)
C10 C11 H11A 126.9
C12 C11 H11A 126.9
C13 C12 C11 106.25(16)
C13 C12 H12A 126.9
C11 C12 H12A 126.9
C12 C13 O1 111.45(16)
C12 C13 H13A 124.3
O1 C13 H13A 124.3

loop_
_geom_bond_atom_site_label_1
_geom_bond_atom_site_label_2
_geom_bond_distance
S1 C1 1.6820(17)
O1 C13 1.368(2)
O1 C10 1.368(2)
N1 C1 1.336(2)
N1 N2 1.369(2)
N1 H1N1 0.853(9)
N2 C2 1.310(2)
N3 C1 1.377(2)
N3 C2 1.384(2)
N3 N4 1.4054(18)
N4 C9 1.284(2)
C2 C3 1.474(2)
C3 C4 1.394(2)
C3 C8 1.395(2)
C4 C5 1.384(2)
C4 H4A 0.93
C5 C6 1.383(3)
C5 H5A 0.93
C6 C7 1.385(3)
C6 H6A 0.93
C7 C8 1.388(2)
C7 H7A 0.93
C8 H8A 0.93
C9 C10 1.432(2)
C9 H9A 0.93
C10 C11 1.358(2)
C11 C12 1.423(3)
C11 H11A 0.93
C12 C13 1.341(3)
C12 H12A 0.93
C13 H13A 0.93

loop_
_geom_hbond_atom_site_label_D
_geom_hbond_atom_site_label_H
_geom_hbond_atom_site_label_A
_geom_hbond_site_symmetry_A
_geom_hbond_distance_DH
_geom_hbond_distance_HA
_geom_hbond_distance_DA
_geom_hbond_angle_DHA
N1 H1N1 S1 5_666 0.85(2) 2.42(2) 3.265(2) 169(2)
C4 H4A N2 . 0.93 2.55 2.859(2) 100
C6 H6A O1 2_565 0.93 2.59 3.347(2) 139
C8 H8A N4 . 0.93 2.29 2.942(2) 126
C5 H5A Cg1 8_565 0.93 2.92 3.522(2) 123

loop_
_geom_torsion_atom_site_label_1
_geom_torsion_atom_site_label_2
_geom_torsion_atom_site_label_3
_geom_torsion_atom_site_label_4
_geom_torsion
C1 N1 N2 C2 -1.5(2)
C1 N3 N4 C9 -60.1(2)
C2 N3 N4 C9 129.83(18)
N2 N1 C1 N3 2.8(2)
N2 N1 C1 S1 -175.45(13)
C2 N3 C1 N1 -2.91(19)
N4 N3 C1 N1 -174.24(15)
C2 N3 C1 S1 175.32(14)
N4 N3 C1 S1 4.0(3)
N1 N2 C2 N3 -0.50(19)
N1 N2 C2 C3 177.88(17)
C1 N3 C2 N2 2.2(2)
N4 N3 C2 N2 173.76(15)
C1 N3 C2 C3 -176.07(17)
N4 N3 C2 C3 -4.5(3)
N2 C2 C3 C4 14.2(3)
N3 C2 C3 C4 -167.70(17)
N2 C2 C3 C8 -161.76(17)
N3 C2 C3 C8 16.3(3)
C8 C3 C4 C5 0.4(3)
C2 C3 C4 C5 -175.78(17)
C3 C4 C5 C6 0.3(3)
C4 C5 C6 C7 -0.3(3)
C5 C6 C7 C8 -0.3(3)
C6 C7 C8 C3 1.0(3)
C4 C3 C8 C7 -1.0(3)
C2 C3 C8 C7 174.91(17)
N3 N4 C9 C10 179.42(14)
C13 O1 C10 C11 0.1(2)
C13 O1 C10 C9 177.54(16)
N4 C9 C10 C11 174.88(19)
N4 C9 C10 O1 -2.0(3)
O1 C10 C11 C12 0.1(2)
C9 C10 C11 C12 -176.88(18)
C10 C11 C12 C13 -0.3(2)
C11 C12 C13 O1 0.4(2)
C10 O1 C13 C12 -0.3(2)

loop_
_cod_related_entry_id
_cod_related_entry_database
_cod_related_entry_code
1 ChemSpider 5259928
